data_7160281
loop_
_publ_author_name
'Vardanyan, Arpine'
'Polkaehn, Jonas'
'Bauder, Marie-Louis'
'Villinger, Alexander'
'Ehlers, Peter'
'Langer, Peter'

_publ_section_title
;
 Synthesis and properties of thienonaphtho[<i>bc</i>]pyridines and
 thienonaphtho[<i>bc</i>]quinolines.
;
_journal_issue 43
_journal_name_full 'Organic &amp; biomolecular chemistry'
_journal_page_first 8631
_journal_page_last 8648
_journal_paper_doi 10.1039/d4ob01023j
_journal_volume 22
_journal_year 2024
_chemical_formula_moiety 'C25 H15 N S'
_chemical_formula_sum 'C25 H15 N S'
_chemical_formula_weight 361.44
_space_group_crystal_system triclinic
_space_group_IT_number 2
_space_group_name_Hall '-P 1'
_space_group_name_H-M_alt 'P -1'
_atom_sites_solution_hydrogens geom
_audit_creation_method SHELXL-2014/7
_audit_update_record
;
2024-06-18 deposited with the CCDC.	2024-09-27 downloaded from the CCDC.
;
_cell_angle_alpha 96.301(4)
_cell_angle_beta 101.547(3)
_cell_angle_gamma 101.238(4)
_cell_formula_units_Z 2
_cell_length_a 8.0985(9)
_cell_length_b 10.3014(12)
_cell_length_c 11.0803(12)
_cell_measurement_reflns_used 9870
_cell_measurement_temperature 123(2)
_cell_measurement_theta_max 32.45
_cell_measurement_theta_min 2.63
_cell_volume 877.60(17)
_computing_cell_refinement 'Bruker Apex V7.51A'
_computing_data_collection 'Bruker Apex V7.51A'
_computing_data_reduction 'Bruker SAINT'
_computing_molecular_graphics 'ORTEP-3v2.01 (Farrugia, 1997)'
_computing_publication_material 'SHELXL-2014/7 (Sheldrick, 2014)'
_computing_structure_refinement 'SHELXL-2014/7 (Sheldrick, 2014)'
_computing_structure_solution 'Bruker SHELXTL'
_diffrn_ambient_temperature 123(2)
_diffrn_measured_fraction_theta_full 0.998
_diffrn_measured_fraction_theta_max 0.998
_diffrn_measurement_device_type 'Bruker D8 QUEST diffractometer'
_diffrn_measurement_method 'phi and omega scans'
_diffrn_radiation_type MoK\a
_diffrn_radiation_wavelength 0.71073
_diffrn_reflns_av_R_equivalents 0.0668
_diffrn_reflns_av_unetI/netI 0.0468
_diffrn_reflns_Laue_measured_fraction_full 0.998
_diffrn_reflns_Laue_measured_fraction_max 0.998
_diffrn_reflns_limit_h_max 11
_diffrn_reflns_limit_h_min -11
_diffrn_reflns_limit_k_max 14
_diffrn_reflns_limit_k_min -14
_diffrn_reflns_limit_l_max 15
_diffrn_reflns_limit_l_min -15
_diffrn_reflns_number 36309
_diffrn_reflns_point_group_measured_fraction_full 0.998
_diffrn_reflns_point_group_measured_fraction_max 0.998
_diffrn_reflns_theta_full 25.242
_diffrn_reflns_theta_max 29.997
_diffrn_reflns_theta_min 2.563
_diffrn_source 'microfocus sealed tube'
_exptl_absorpt_coefficient_mu 0.193
_exptl_absorpt_correction_T_max 0.7464
_exptl_absorpt_correction_T_min 0.6634
_exptl_absorpt_correction_type multi-scan
_exptl_absorpt_process_details '(SADABS; Sheldrick, 2014)'
_exptl_crystal_colour colourless
_exptl_crystal_density_diffrn 1.368
_exptl_crystal_description plate
_exptl_crystal_F_000 376
_exptl_crystal_size_max 0.500
_exptl_crystal_size_mid 0.270
_exptl_crystal_size_min 0.020
_refine_diff_density_max 0.418
_refine_diff_density_min -0.463
_refine_diff_density_rms 0.072
_refine_ls_extinction_method none
_refine_ls_goodness_of_fit_ref 1.039
_refine_ls_hydrogen_treatment constr
_refine_ls_matrix_type full
_refine_ls_number_parameters 244
_refine_ls_number_reflns 5119
_refine_ls_number_restraints 0
_refine_ls_restrained_S_all 1.039
_refine_ls_R_factor_all 0.0832
_refine_ls_R_factor_gt 0.0516
_refine_ls_shift/su_max 0.000
_refine_ls_shift/su_mean 0.000
_refine_ls_structure_factor_coef Fsqd
_refine_ls_weighting_details 'w=1/[\s^2^(Fo^2^)+(0.0330P)^2^+1.0990P] where P=(Fo^2^+2Fc^2^)/3'
_refine_ls_weighting_scheme calc
_refine_ls_wR_factor_gt 0.1068
_refine_ls_wR_factor_ref 0.1255
_reflns_Friedel_coverage 0.000
_reflns_number_gt 3778
_reflns_number_total 5119
_reflns_threshold_expression 'I > 2\s(I)'
_cod_data_source_file d4ob01023j2.cif
_cod_data_source_block av_av140f4b
_cod_database_code 7160281
_shelx_shelxl_version_number 2014/7
_shelx_space_group_comment
;
The symmetry employed for this shelxl refinement is uniquely defined
by the following loop, which should always be used as a source of
symmetry information in preference to the above space-group names.
They are only intended as comments.
;
_shelx_estimated_absorpt_t_min 0.910
_shelx_estimated_absorpt_t_max 0.996

loop_
_space_group_symop_operation_xyz
'x, y, z'
'-x, -y, -z'

loop_
_atom_site_label
_atom_site_type_symbol
_atom_site_fract_x
_atom_site_fract_y
_atom_site_fract_z
_atom_site_U_iso_or_equiv
_atom_site_adp_type
_atom_site_occupancy
_atom_site_site_symmetry_order
_atom_site_calc_flag
_atom_site_refinement_flags_posn
_atom_site_refinement_flags_adp
_atom_site_refinement_flags_occupancy
_atom_site_disorder_assembly
_atom_site_disorder_group
S1 S 0.63272(6) 0.87344(5) 0.34413(4) 0.02200(12) Uani 1 1 d . . . . .
N1 N 0.5532(2) 0.51633(16) 0.77104(15) 0.0217(3) Uani 1 1 d . . . . .
C1 C 0.8233(2) 0.84981(19) 0.42999(17) 0.0216(4) Uani 1 1 d . . . . .
H1 H 0.9335 0.8848 0.4148 0.026 Uiso 1 1 calc R U . . .
C2 C 0.7998(2) 0.77603(18) 0.52171(17) 0.0194(4) Uani 1 1 d . . . . .
H2 H 0.8916 0.7539 0.5777 0.023 Uiso 1 1 calc R U . . .
C3 C 0.6213(2) 0.73490(17) 0.52509(16) 0.0158(3) Uani 1 1 d . . . . .
C4 C 0.5420(2) 0.65134(17) 0.60338(16) 0.0156(3) Uani 1 1 d . . . . .
C5 C 0.6320(2) 0.60019(17) 0.70582(17) 0.0180(3) Uani 1 1 d . . . . .
C6 C 0.3789(2) 0.48178(19) 0.74117(18) 0.0224(4) Uani 1 1 d . . . . .
H6 H 0.3226 0.4210 0.7865 0.027 Uiso 1 1 calc R U . . .
C7 C 0.2792(2) 0.52932(18) 0.64954(17) 0.0198(4) Uani 1 1 d . . . . .
H7 H 0.1567 0.5044 0.6343 0.024 Uiso 1 1 calc R U . . .
C8 C 0.3591(2) 0.61559(17) 0.57763(16) 0.0160(3) Uani 1 1 d . . . . .
C9 C 0.2576(2) 0.66650(18) 0.48152(16) 0.0176(3) Uani 1 1 d . . . . .
H9 H 0.1352 0.6422 0.4677 0.021 Uiso 1 1 calc R U . . .
C10 C 0.3297(2) 0.74893(17) 0.40850(16) 0.0166(3) Uani 1 1 d . . . . .
C11 C 0.5138(2) 0.78142(17) 0.43213(16) 0.0167(3) Uani 1 1 d . . . . .
C12 C 0.8156(2) 0.63955(18) 0.75171(17) 0.0200(4) Uani 1 1 d . . . . .
C13 C 0.9665(2) 0.67520(18) 0.80126(17) 0.0197(4) Uani 1 1 d . . . . .
C14 C 1.1469(2) 0.71876(18) 0.85851(17) 0.0188(3) Uani 1 1 d . . . . .
C15 C 1.2505(2) 0.82183(19) 0.81768(18) 0.0235(4) Uani 1 1 d . . . . .
H15 H 1.2012 0.8641 0.7519 0.028 Uiso 1 1 calc R U . . .
C16 C 1.4246(3) 0.8624(2) 0.8728(2) 0.0304(5) Uani 1 1 d . . . . .
H16 H 1.4951 0.9322 0.8444 0.036 Uiso 1 1 calc R U . . .
C17 C 1.4967(3) 0.8016(2) 0.9692(2) 0.0342(5) Uani 1 1 d . . . . .
H17 H 1.6166 0.8300 1.0068 0.041 Uiso 1 1 calc R U . . .
C18 C 1.3957(3) 0.7001(2) 1.01106(19) 0.0294(4) Uani 1 1 d . . . . .
H18 H 1.4460 0.6593 1.0777 0.035 Uiso 1 1 calc R U . . .
C19 C 1.2215(2) 0.65766(19) 0.95606(17) 0.0219(4) Uani 1 1 d . . . . .
H19 H 1.1523 0.5871 0.9844 0.026 Uiso 1 1 calc R U . . .
C20 C 0.2187(2) 0.79916(18) 0.30927(16) 0.0170(3) Uani 1 1 d . . . . .
C21 C 0.0770(2) 0.71098(19) 0.22798(17) 0.0196(4) Uani 1 1 d . . . . .
H21 H 0.0551 0.6183 0.2344 0.023 Uiso 1 1 calc R U . . .
C22 C -0.0320(2) 0.7578(2) 0.13808(17) 0.0224(4) Uani 1 1 d . . . . .
H22 H -0.1279 0.6971 0.0833 0.027 Uiso 1 1 calc R U . . .
C23 C -0.0015(2) 0.8926(2) 0.12784(18) 0.0243(4) Uani 1 1 d . . . . .
H23 H -0.0765 0.9245 0.0663 0.029 Uiso 1 1 calc R U . . .
C24 C 0.1392(3) 0.9809(2) 0.20797(19) 0.0247(4) Uani 1 1 d . . . . .
H24 H 0.1605 1.0735 0.2011 0.030 Uiso 1 1 calc R U . . .
C25 C 0.2486(2) 0.93474(19) 0.29795(18) 0.0220(4) Uani 1 1 d . . . . .
H25 H 0.3445 0.9959 0.3523 0.026 Uiso 1 1 calc R U . . .

loop_
_atom_site_aniso_label
_atom_site_aniso_U_11
_atom_site_aniso_U_22
_atom_site_aniso_U_33
_atom_site_aniso_U_23
_atom_site_aniso_U_13
_atom_site_aniso_U_12
S1 0.0196(2) 0.0244(2) 0.0216(2) 0.00853(18) 0.00540(17) 0.00053(17)
N1 0.0232(8) 0.0188(8) 0.0243(8) 0.0070(6) 0.0060(6) 0.0049(6)
C1 0.0159(8) 0.0245(9) 0.0228(9) 0.0028(7) 0.0053(7) 0.0002(7)
C2 0.0158(8) 0.0218(9) 0.0191(8) 0.0013(7) 0.0044(6) 0.0013(6)
C3 0.0171(8) 0.0137(8) 0.0158(8) 0.0005(6) 0.0037(6) 0.0021(6)
C4 0.0169(8) 0.0128(8) 0.0166(8) 0.0003(6) 0.0040(6) 0.0029(6)
C5 0.0190(8) 0.0152(8) 0.0197(8) 0.0019(6) 0.0037(7) 0.0043(6)
C6 0.0237(9) 0.0195(9) 0.0256(9) 0.0075(7) 0.0099(7) 0.0022(7)
C7 0.0189(8) 0.0183(9) 0.0223(9) 0.0028(7) 0.0071(7) 0.0017(7)
C8 0.0165(8) 0.0146(8) 0.0163(8) 0.0005(6) 0.0048(6) 0.0021(6)
C9 0.0134(7) 0.0188(8) 0.0198(8) 0.0019(7) 0.0031(6) 0.0028(6)
C10 0.0160(8) 0.0155(8) 0.0172(8) 0.0002(6) 0.0020(6) 0.0041(6)
C11 0.0176(8) 0.0144(8) 0.0179(8) 0.0032(6) 0.0050(6) 0.0014(6)
C12 0.0224(9) 0.0178(8) 0.0213(9) 0.0068(7) 0.0043(7) 0.0064(7)
C13 0.0235(9) 0.0172(8) 0.0196(8) 0.0053(7) 0.0050(7) 0.0060(7)
C14 0.0191(8) 0.0188(8) 0.0183(8) 0.0025(7) 0.0030(6) 0.0054(7)
C15 0.0251(9) 0.0226(9) 0.0229(9) 0.0072(7) 0.0040(7) 0.0048(7)
C16 0.0231(10) 0.0299(11) 0.0359(12) 0.0084(9) 0.0062(8) -0.0008(8)
C17 0.0198(9) 0.0376(12) 0.0394(12) 0.0035(10) -0.0021(8) 0.0032(8)
C18 0.0276(10) 0.0343(11) 0.0242(10) 0.0056(8) -0.0031(8) 0.0105(8)
C19 0.0238(9) 0.0233(9) 0.0193(9) 0.0051(7) 0.0046(7) 0.0060(7)
C20 0.0164(8) 0.0187(8) 0.0173(8) 0.0035(6) 0.0062(6) 0.0045(6)
C21 0.0194(8) 0.0201(9) 0.0195(8) 0.0041(7) 0.0054(7) 0.0033(7)
C22 0.0185(8) 0.0283(10) 0.0191(9) 0.0055(7) 0.0028(7) 0.0024(7)
C23 0.0212(9) 0.0314(10) 0.0239(9) 0.0125(8) 0.0059(7) 0.0090(8)
C24 0.0257(9) 0.0206(9) 0.0301(10) 0.0092(8) 0.0066(8) 0.0075(7)
C25 0.0209(9) 0.0186(9) 0.0253(9) 0.0034(7) 0.0036(7) 0.0034(7)

loop_
_atom_type_symbol
_atom_type_description
_atom_type_scat_dispersion_real
_atom_type_scat_dispersion_imag
_atom_type_scat_source
C C 0.0033 0.0016 'International Tables Vol C Tables 4.2.6.8 and 6.1.1.4'
H H 0.0000 0.0000 'International Tables Vol C Tables 4.2.6.8 and 6.1.1.4'
N N 0.0061 0.0033 'International Tables Vol C Tables 4.2.6.8 and 6.1.1.4'
S S 0.1246 0.1234 'International Tables Vol C Tables 4.2.6.8 and 6.1.1.4'

loop_
_geom_angle_atom_site_label_1
_geom_angle_atom_site_label_2
_geom_angle_atom_site_label_3
_geom_angle
_geom_angle_site_symmetry_1
_geom_angle_site_symmetry_3
_geom_angle_publ_flag
C1 S1 C11 91.56(9) . . ?
C5 N1 C6 117.99(16) . . ?
C2 C1 S1 112.87(14) . . ?
C2 C1 H1 123.6 . . ?
S1 C1 H1 123.6 . . ?
C1 C2 C3 112.75(16) . . ?
C1 C2 H2 123.6 . . ?
C3 C2 H2 123.6 . . ?
C11 C3 C2 111.56(15) . . ?
C11 C3 C4 118.34(15) . . ?
C2 C3 C4 130.03(16) . . ?
C8 C4 C5 116.40(15) . . ?
C8 C4 C3 117.88(15) . . ?
C5 C4 C3 125.72(16) . . ?
N1 C5 C4 123.61(16) . . ?
N1 C5 C12 113.57(16) . . ?
C4 C5 C12 122.76(16) . . ?
N1 C6 C7 123.61(17) . . ?
N1 C6 H6 118.2 . . ?
C7 C6 H6 118.2 . . ?
C6 C7 C8 119.50(17) . . ?
C6 C7 H7 120.2 . . ?
C8 C7 H7 120.2 . . ?
C7 C8 C4 118.75(16) . . ?
C7 C8 C9 120.48(16) . . ?
C4 C8 C9 120.77(15) . . ?
C10 C9 C8 122.40(16) . . ?
C10 C9 H9 118.8 . . ?
C8 C9 H9 118.8 . . ?
C9 C10 C11 116.68(15) . . ?
C9 C10 C20 120.48(15) . . ?
C11 C10 C20 122.83(15) . . ?
C3 C11 C10 123.85(15) . . ?
C3 C11 S1 111.26(13) . . ?
C10 C11 S1 124.77(13) . . ?
C13 C12 C5 173.7(2) . . ?
C12 C13 C14 179.0(2) . . ?
C15 C14 C19 119.27(17) . . ?
C15 C14 C13 120.51(16) . . ?
C19 C14 C13 120.22(17) . . ?
C16 C15 C14 120.10(18) . . ?
C16 C15 H15 120.0 . . ?
C14 C15 H15 120.0 . . ?
C15 C16 C17 120.12(19) . . ?
C15 C16 H16 119.9 . . ?
C17 C16 H16 119.9 . . ?
C18 C17 C16 120.45(19) . . ?
C18 C17 H17 119.8 . . ?
C16 C17 H17 119.8 . . ?
C17 C18 C19 120.05(19) . . ?
C17 C18 H18 120.0 . . ?
C19 C18 H18 120.0 . . ?
C18 C19 C14 120.01(18) . . ?
C18 C19 H19 120.0 . . ?
C14 C19 H19 120.0 . . ?
C25 C20 C21 118.74(17) . . ?
C25 C20 C10 121.21(16) . . ?
C21 C20 C10 120.00(16) . . ?
C22 C21 C20 120.51(17) . . ?
C22 C21 H21 119.7 . . ?
C20 C21 H21 119.7 . . ?
C23 C22 C21 120.30(18) . . ?
C23 C22 H22 119.9 . . ?
C21 C22 H22 119.9 . . ?
C22 C23 C24 119.62(18) . . ?
C22 C23 H23 120.2 . . ?
C24 C23 H23 120.2 . . ?
C25 C24 C23 120.36(18) . . ?
C25 C24 H24 119.8 . . ?
C23 C24 H24 119.8 . . ?
C24 C25 C20 120.46(18) . . ?
C24 C25 H25 119.8 . . ?
C20 C25 H25 119.8 . . ?

loop_
_geom_bond_atom_site_label_1
_geom_bond_atom_site_label_2
_geom_bond_distance
_geom_bond_site_symmetry_2
_geom_bond_publ_flag
S1 C1 1.7194(19) . ?
S1 C11 1.7318(17) . ?
N1 C5 1.335(2) . ?
N1 C6 1.349(2) . ?
C1 C2 1.356(3) . ?
C1 H1 0.9500 . ?
C2 C3 1.434(2) . ?
C2 H2 0.9500 . ?
C3 C11 1.400(2) . ?
C3 C4 1.441(2) . ?
C4 C8 1.417(2) . ?
C4 C5 1.431(2) . ?
C5 C12 1.433(2) . ?
C6 C7 1.363(3) . ?
C6 H6 0.9500 . ?
C7 C8 1.407(2) . ?
C7 H7 0.9500 . ?
C8 C9 1.423(2) . ?
C9 C10 1.365(2) . ?
C9 H9 0.9500 . ?
C10 C11 1.427(2) . ?
C10 C20 1.481(2) . ?
C12 C13 1.201(3) . ?
C13 C14 1.431(3) . ?
C14 C15 1.395(3) . ?
C14 C19 1.402(2) . ?
C15 C16 1.380(3) . ?
C15 H15 0.9500 . ?
C16 C17 1.384(3) . ?
C16 H16 0.9500 . ?
C17 C18 1.379(3) . ?
C17 H17 0.9500 . ?
C18 C19 1.382(3) . ?
C18 H18 0.9500 . ?
C19 H19 0.9500 . ?
C20 C25 1.394(3) . ?
C20 C21 1.398(2) . ?
C21 C22 1.387(3) . ?
C21 H21 0.9500 . ?
C22 C23 1.383(3) . ?
C22 H22 0.9500 . ?
C23 C24 1.389(3) . ?
C23 H23 0.9500 . ?
C24 C25 1.386(3) . ?
C24 H24 0.9500 . ?
C25 H25 0.9500 . ?

loop_
_geom_torsion_atom_site_label_1
_geom_torsion_atom_site_label_2
_geom_torsion_atom_site_label_3
_geom_torsion_atom_site_label_4
_geom_torsion
_geom_torsion_site_symmetry_1
_geom_torsion_site_symmetry_2
_geom_torsion_site_symmetry_3
_geom_torsion_site_symmetry_4
_geom_torsion_publ_flag
C11 S1 C1 C2 -0.17(16) . . . . ?
S1 C1 C2 C3 0.2(2) . . . . ?
C1 C2 C3 C11 0.0(2) . . . . ?
C1 C2 C3 C4 176.77(18) . . . . ?
C11 C3 C4 C8 3.1(2) . . . . ?
C2 C3 C4 C8 -173.58(17) . . . . ?
C11 C3 C4 C5 -177.09(16) . . . . ?
C2 C3 C4 C5 6.3(3) . . . . ?
C6 N1 C5 C4 -2.4(3) . . . . ?
C6 N1 C5 C12 174.89(16) . . . . ?
C8 C4 C5 N1 4.1(3) . . . . ?
C3 C4 C5 N1 -175.72(17) . . . . ?
C8 C4 C5 C12 -172.88(16) . . . . ?
C3 C4 C5 C12 7.3(3) . . . . ?
C5 N1 C6 C7 -1.0(3) . . . . ?
N1 C6 C7 C8 2.4(3) . . . . ?
C6 C7 C8 C4 -0.4(3) . . . . ?
C6 C7 C8 C9 -179.97(17) . . . . ?
C5 C4 C8 C7 -2.6(2) . . . . ?
C3 C4 C8 C7 177.27(16) . . . . ?
C5 C4 C8 C9 176.98(16) . . . . ?
C3 C4 C8 C9 -3.2(2) . . . . ?
C7 C8 C9 C10 -179.10(17) . . . . ?
C4 C8 C9 C10 1.3(3) . . . . ?
C8 C9 C10 C11 0.6(3) . . . . ?
C8 C9 C10 C20 179.82(16) . . . . ?
C2 C3 C11 C10 175.98(16) . . . . ?
C4 C3 C11 C10 -1.2(3) . . . . ?
C2 C3 C11 S1 -0.08(19) . . . . ?
C4 C3 C11 S1 -177.32(13) . . . . ?
C9 C10 C11 C3 -0.6(3) . . . . ?
C20 C10 C11 C3 -179.83(16) . . . . ?
C9 C10 C11 S1 174.93(14) . . . . ?
C20 C10 C11 S1 -4.3(2) . . . . ?
C1 S1 C11 C3 0.14(14) . . . . ?
C1 S1 C11 C10 -175.88(16) . . . . ?
C19 C14 C15 C16 0.2(3) . . . . ?
C13 C14 C15 C16 -179.46(19) . . . . ?
C14 C15 C16 C17 -0.4(3) . . . . ?
C15 C16 C17 C18 0.0(4) . . . . ?
C16 C17 C18 C19 0.5(3) . . . . ?
C17 C18 C19 C14 -0.7(3) . . . . ?
C15 C14 C19 C18 0.3(3) . . . . ?
C13 C14 C19 C18 180.00(18) . . . . ?
C9 C10 C20 C25 130.92(19) . . . . ?
C11 C10 C20 C25 -49.9(2) . . . . ?
C9 C10 C20 C21 -46.5(2) . . . . ?
C11 C10 C20 C21 132.71(18) . . . . ?
C25 C20 C21 C22 -0.2(3) . . . . ?
C10 C20 C21 C22 177.30(16) . . . . ?
C20 C21 C22 C23 0.0(3) . . . . ?
C21 C22 C23 C24 0.2(3) . . . . ?
C22 C23 C24 C25 -0.1(3) . . . . ?
C23 C24 C25 C20 0.0(3) . . . . ?
C21 C20 C25 C24 0.2(3) . . . . ?
C10 C20 C25 C24 -177.24(17) . . . . ?
